data_1010305
loop_
_publ_author_name
'Vegard, L'

_publ_section_title
;
Struktur und Leuchtfaehigkeit von festem Kohlenoxyd.
;
_journal_coden_ASTM ZEPYAA
_journal_name_full 'Zeitschrift fuer Physik'
_journal_page_first 185
_journal_page_last 190
_journal_paper_doi 10.1007/BF01339658
_journal_volume 61
_journal_year 1930
_chemical_formula_structural 'C O'
_chemical_formula_sum 'C O'
_chemical_name_systematic 'Carbon(II) oxide'
_space_group_IT_number 198
_symmetry_cell_setting cubic
_symmetry_Int_Tables_number 198
_symmetry_space_group_name_Hall 'P 2ac 2ab 3'
_symmetry_space_group_name_H-M 'P 21 3'
_cell_angle_alpha 90
_cell_angle_beta 90
_cell_angle_gamma 90
_cell_formula_units_Z 4
_cell_length_a 5.63
_cell_length_b 5.63
_cell_length_c 5.63
_cell_volume 178.5
_cod_database_code 1010305

loop_
_symmetry_equiv_pos_as_xyz
x,y,z
y,z,x
z,x,y
1/2+x,1/2-y,-z
1/2+y,1/2-z,-x
1/2+z,1/2-x,-y
-x,1/2+y,1/2-z
-y,1/2+z,1/2-x
-z,1/2+x,1/2-y
1/2-x,-y,1/2+z
1/2-y,-z,1/2+x
1/2-z,-x,1/2+y

loop_
_atom_site_label
_atom_site_type_symbol
_atom_site_symmetry_multiplicity
_atom_site_Wyckoff_symbol
_atom_site_fract_x
_atom_site_fract_y
_atom_site_fract_z
_atom_site_occupancy
_atom_site_attached_hydrogens
_atom_site_calc_flag
C1 C2+ 4 a -0.042 -0.042 -0.042 1. 0 d
O1 O2- 4 a 0.067 0.067 0.067 1. 0 d

loop_
_atom_type_symbol
_atom_type_oxidation_number
C2+ 2.000
O2- -2.000

loop_
_cod_related_entry_id
_cod_related_entry_database
_cod_related_entry_code
1 ChemSpider 275
